data_9010286
loop_
_publ_author_name
'Benna, P.'
'Nestola, F.'
'Ballaran, T. B.'
'Balic-Zunic T'
'Lundegaard, L. F.'
'Bruno, E.'

_publ_section_title
;
 The high-pressure structural configurations of Ca0.2Sr0.8Al2Si2O8 feldspar:
 The I-1-I2/c and I2/c-P2_1/c phase transitions
 Sample: P = 0.0001 GPa
;
_journal_name_full 'American Mineralogist'
_journal_page_first 1190
_journal_page_last 1199
_journal_paper_doi 10.2138/am.2007.2402
_journal_volume 92
_journal_year 2007
_chemical_compound_source Synthetic
_chemical_formula_structural Ca.2Sr.8Al2Si2O8
_chemical_formula_sum 'Al2 Ca0.2 O8 Si2 Sr0.8'
_chemical_name_mineral Slawsonite
_space_group_IT_number 2
_symmetry_space_group_name_Hall '-P 1 (-1/2*x+1/2*y+1/2*z,1/2*x-1/2*y+1/2*z,1/2*x+1/2*y-1/2*z)'
_symmetry_space_group_name_H-M 'I -1'
_cell_angle_alpha 90.58
_cell_angle_beta 115.55
_cell_angle_gamma 90.44
_cell_formula_units_Z 8
_cell_length_a 8.370
_cell_length_b 12.967
_cell_length_c 14.262
_cell_volume 1396.342
_database_code_amcsd 0004407
_diffrn_ambient_pressure 100
_exptl_crystal_density_diffrn 3.009
_cod_original_formula_sum '(Ca.2 Sr.8) Si2 Al2 O8'
_cod_database_code 9010286

loop_
_space_group_symop_operation_xyz
x,y,z
1/2+x,1/2+y,1/2+z
-x,-y,-z
1/2-x,1/2-y,1/2-z

loop_
_atom_site_label
_atom_site_fract_x
_atom_site_fract_y
_atom_site_fract_z
_atom_site_occupancy
_atom_site_U_iso_or_equiv
_atom_site_type_symbol
_atom_site_attached_hydrogens
Ca0 0.26910 0.00010 0.06690 0.20000 0.01500 Ca 0
Sr0 0.26910 0.00010 0.06690 0.80000 0.01500 Sr 0
Caz 0.26760 0.00640 0.56360 0.20000 0.00900 Ca 0
Srz 0.26760 0.00640 0.56360 0.80000 0.00900 Sr 0
Si100 0.00700 0.17100 0.10700 1.00000 0.00800 Si 0
Al10z 0.00230 0.17590 0.61560 1.00000 0.00900 Al 0
Al1m0 0.00300 0.81820 0.11790 1.00000 0.00900 Al 0
Si1mz 0.00620 0.82460 0.60880 1.00000 0.01100 Si 0
Al200 0.69200 0.11970 0.16750 1.00000 0.00900 Al 0
Si20z 0.68270 0.11240 0.66870 1.00000 0.01200 Si 0
Si2m0 0.68390 0.88470 0.17450 1.00000 0.01100 Si 0
Al2mz 0.69330 0.87920 0.67220 1.00000 0.01000 Al 0
OA10 0.00690 0.13050 0.99980 1.00000 0.01500 O 0
OA1z 0.99480 0.12830 0.49690 1.00000 0.01500 O 0
OA20 0.58850 0.99970 0.14200 1.00000 0.01700 O 0
OA2z 0.58750 0.00020 0.64140 1.00000 0.01200 O 0
OB00 0.82600 0.12240 0.10110 1.00000 0.01400 O 0
OB0z 0.80780 0.11890 0.60730 1.00000 0.01500 O 0
OBm0 0.80710 0.86980 0.11510 1.00000 0.01900 O 0
OBmz 0.82630 0.86580 0.60770 1.00000 0.01500 O 0
OC00 0.01620 0.29510 0.12410 1.00000 0.02000 O 0
OC0z 0.01880 0.30810 0.63720 1.00000 0.02000 O 0
OCm0 0.01370 0.68860 0.12480 1.00000 0.02100 O 0
OCmz 0.00940 0.69790 0.61190 1.00000 0.01500 O 0
OD00 0.18560 0.11820 0.19390 1.00000 0.01600 O 0
OD0z 0.19730 0.10930 0.70040 1.00000 0.02000 O 0
ODm0 0.19760 0.87790 0.20700 1.00000 0.01200 O 0
ODmz 0.18710 0.87160 0.69860 1.00000 0.01800 O 0

loop_
_cod_changelog_entry_id
_cod_changelog_entry_author
_cod_changelog_entry_date
_cod_changelog_entry_text
1
;cod-tools version 3.8.0
Id: cif_guess_AMCSD_atom_types 9581 2023-05-17 12:35:41Z saulius
;
2023-05-23T09:23:18+03:00
;Derived atom types and hydrogen counts
from atom names that follow the AMCSD naming convention
(Wat == water, O-H == hydroxyl).
;

loop_
_cod_related_entry_id
_cod_related_entry_database
_cod_related_entry_code
1 AMCSD 0004407
